data_4332344
loop_
_publ_author_name
'Powell, Anthony V.'
'Lees, Rachel J. E.'
'Chippindale, Ann M.'

_publ_section_title
;
 Macrocyclic Amines as Structure-Directing Agents for the Synthesis of
 Three-Dimensional Antimony-Sulfide Frameworks
;
_journal_issue 10
_journal_name_full 'Inorganic Chemistry'
_journal_page_first 4261
_journal_page_last 4267
_journal_paper_doi 10.1021/ic060263f
_journal_volume 45
_journal_year 2006
_chemical_formula_moiety 'S7 Sb4, C10 H24 N4 Ni'
_chemical_formula_sum 'C10 H24 N4 Ni S7 Sb4'
_chemical_formula_weight 970.55
_chemical_name_systematic '[Ni(C10N4H24)][Sb4S7] compound 2'
_space_group_IT_number 15
_symmetry_cell_setting monoclinic
_symmetry_space_group_name_Hall '-C 2yc'
_symmetry_space_group_name_H-M 'C 1 2/c 1'
_atom_sites_solution_hydrogens geom
_atom_sites_solution_primary direct
_audit_creation_date 05-06-08
_audit_creation_method CRYSTALS_ver_12.50
_cell_angle_alpha 90
_cell_angle_beta 102.772(2)
_cell_angle_gamma 90
_cell_formula_units_Z 4
_cell_length_a 13.7781(5)
_cell_length_b 11.8694(5)
_cell_length_c 15.3855(7)
_cell_measurement_reflns_used 3733
_cell_measurement_temperature 100
_cell_measurement_theta_max 30.533
_cell_measurement_theta_min 2.485
_cell_volume 2453.86(18)
_computing_cell_refinement 'APEX-2 (Bruker, 2005)'
_computing_data_collection 'APEX-2 (Bruker, 2005)'
_computing_data_reduction 'APEX-2 (Bruker, 2005)'
_computing_molecular_graphics 'ATOMS (Dowty, 2000)'
_computing_publication_material 'CRYSTALS (Watkin et al., 1996)'
_computing_structure_refinement 'CRYSTALS (Watkin et al., 1996)'
_computing_structure_solution 'SIR92 (Altomare et al., 1994)'
_diffrn_ambient_temperature 100
_diffrn_measured_fraction_theta_full 0.997
_diffrn_measured_fraction_theta_max 0.997
_diffrn_measurement_device_type 'Bruker -Nonius Apex-2 CCD area-detector diffractometer'
_diffrn_measurement_method \w/2\q
_diffrn_radiation_monochromator graphite
_diffrn_radiation_type 'Mo K\a'
_diffrn_radiation_wavelength 0.71073
_diffrn_reflns_av_R_equivalents 0.052
_diffrn_reflns_limit_h_max 19
_diffrn_reflns_limit_h_min -19
_diffrn_reflns_limit_k_max 16
_diffrn_reflns_limit_k_min -16
_diffrn_reflns_limit_l_max 21
_diffrn_reflns_limit_l_min -21
_diffrn_reflns_number 25506
_diffrn_reflns_theta_full 30.533
_diffrn_reflns_theta_max 30.533
_diffrn_reflns_theta_min 2.485
_diffrn_standards_decay_% 0.00
_diffrn_standards_interval_count 0
_diffrn_standards_interval_time 0
_diffrn_standards_number 0
_exptl_absorpt_coefficient_mu 5.702
_exptl_absorpt_correction_T_max 0.6337
_exptl_absorpt_correction_T_min 0.4016
_exptl_absorpt_correction_type multi-scan
_exptl_absorpt_process_details
;
SADABS (Siemens, 1996)
;
_exptl_crystal_colour 'dark yellow'
_exptl_crystal_density_diffrn 2.627
_exptl_crystal_density_method 'not measured'
_exptl_crystal_description block
_exptl_crystal_F_000 1824
_exptl_crystal_size_max 0.16
_exptl_crystal_size_mid 0.16
_exptl_crystal_size_min 0.08
_refine_diff_density_max 0.95
_refine_diff_density_min -1.19
_refine_ls_extinction_method None
_refine_ls_goodness_of_fit_ref 1.0634
_refine_ls_hydrogen_treatment noref
_refine_ls_matrix_type full
_refine_ls_number_parameters 120
_refine_ls_number_reflns 1879
_refine_ls_number_restraints 0
_refine_ls_R_factor_all 0.0669
_refine_ls_R_factor_gt 0.0289
_refine_ls_shift/su_max 0.001551
_refine_ls_structure_factor_coef F
_refine_ls_weighting_details
;
 Method, part 1, Chebychev polynomial, (Watkin, 1994, Prince, 1982) 
 [weight] = 1.0/[A~0~*T~0~(x)+A~1~*T~1~(x) ... +A~n-1~]*T~n-1~(x)] 
 where A~i~ are the Chebychev coefficients listed below and x= Fcalc/Fmax 
 Method = Robust Weighting (Prince, 1982) 
 W = [weight] * [1-(deltaF/6*sigmaF)^2^]^2^ 
 A~i~ are: 
 0.842 0.547E-01 0.302 
;
_refine_ls_weighting_scheme calc
_refine_ls_wR_factor_all 0.0605
_refine_ls_wR_factor_gt 0.0324
_refine_ls_wR_factor_ref 0.0324
_reflns_limit_h_max 19
_reflns_limit_h_min -19
_reflns_limit_k_max 16
_reflns_limit_k_min 0
_reflns_limit_l_max 21
_reflns_limit_l_min 0
_reflns_number_gt 1879
_reflns_number_total 3733
_reflns_threshold_expression I>3.00u(I)
_oxford_diffrn_Wilson_B_factor 0.00
_oxford_diffrn_Wilson_scale 0.00
_oxford_refine_ls_scale 0.1305(2)
_oxford_structure_analysis_title 'X80466c2c in C2/c'
_cod_data_source_file ic060263fsup2.cif
_cod_data_source_block CRYSTALS_cif
_cod_depositor_comments
;
The following automatic conversions were performed:

'_symmetry_cell_setting' value 'Monoclinic' changed to 'monoclinic'
according to /home/saulius/struct/CIF-dictionaries/cif_core.dic
dictionary named 'cif_core.dic' version 2.4.2 from
2011-04-26.

'_exptl_absorpt_correction_type' value 'multi scan'
changed to 'multi-scan' according to
/home/saulius/struct/CIF-dictionaries/cif_core.dic dictionary named
'cif_core.dic' version 2.4.2 from 2011-04-26.

Automatic conversion script
Id: cif_fix_values 1891 2012-01-12 08:04:46Z andrius 
;
_cod_original_sg_symbol_H-M 'C 1 2/c 1 '
_cod_original_formula_sum ' C10 H24 N4 Ni S7 Sb4'
_cod_database_code 4332344

loop_
_symmetry_equiv_pos_as_xyz
x,y,z
-x,-y,-z
x+1/2,y+1/2,z
-x+1/2,-y+1/2,-z
-x,y,-z+1/2
x,-y,z+1/2
-x+1/2,y+1/2,-z+1/2
x+1/2,-y+1/2,z+1/2

loop_
_atom_site_label
_atom_site_type_symbol
_atom_site_fract_x
_atom_site_fract_y
_atom_site_fract_z
_atom_site_U_iso_or_equiv
_atom_site_occupancy
_atom_site_adp_type
_atom_site_refinement_flags_posn
_atom_site_refinement_flags_adp
Sb1 Sb 1.03461(3) -0.02782(4) 0.13583(3) 0.0124 1.0000 Uani . .
Sb2 Sb 0.88704(3) 0.23825(4) 0.04360(3) 0.0153 1.0000 Uani . .
S1 S 0.95588(12) -0.14634(13) 0.01300(10) 0.0135 1.0000 Uani . .
S2 S 0.88132(13) 0.08022(14) 0.14467(11) 0.0172 1.0000 Uani . .
S3 S 0.77855(13) 0.17630(17) -0.09044(12) 0.0225 1.0000 Uani . .
S4 S 1.0000 -0.16482(19) 0.2500 0.0140 1.0000 Uani S T
Ni1 Ni 0.7500 -0.2500 0.0000 0.0167 1.0000 Uani S .
N1 N 0.7760(5) -0.2604(6) 0.1294(4) 0.0235 1.0000 Uani . .
N2 N 0.8086(4) -0.3999(5) 0.0015(5) 0.0230 1.0000 Uani . .
C1 C 0.8053(7) -0.3787(8) 0.1546(5) 0.0347 1.0000 Uani . .
C2 C 0.8663(6) -0.4203(7) 0.0921(7) 0.0344 1.0000 Uani . .
C3 C 0.8691(7) -0.4323(7) -0.0652(8) 0.0440 1.0000 Uani . .
C4 C 0.8246(7) -0.3992(8) -0.1612(7) 0.0418 1.0000 Uani . .
C5 C 0.8027(7) -0.2781(9) -0.1739(6) 0.0354 1.0000 Uani . .
H1 H 0.8268 -0.2198 0.1495 0.0228 1.0000 Uiso . .
H2 H 0.8394 -0.3810 0.2079 0.0333 1.0000 Uiso . .
H3 H 0.7537 -0.4194 0.1502 0.0333 1.0000 Uiso . .
H4 H 0.9212 -0.3848 0.1007 0.0325 1.0000 Uiso . .
H5 H 0.8777 -0.4904 0.1000 0.0325 1.0000 Uiso . .
H6 H 0.7601 -0.4459 -0.0064 0.0234 1.0000 Uiso . .
H7 H 0.9258 -0.4010 -0.0497 0.0472 1.0000 Uiso . .
H8 H 0.8763 -0.5035 -0.0633 0.0472 1.0000 Uiso . .
H9 H 0.8655 -0.4173 -0.1929 0.0450 1.0000 Uiso . .
H10 H 0.7707 -0.4356 -0.1788 0.0450 1.0000 Uiso . .
H11 H 0.8555 -0.2412 -0.1528 0.0372 1.0000 Uiso . .
H12 H 0.7839 -0.2650 -0.2294 0.0372 1.0000 Uiso . .

loop_
_atom_site_aniso_label
_atom_site_aniso_U_11
_atom_site_aniso_U_22
_atom_site_aniso_U_33
_atom_site_aniso_U_23
_atom_site_aniso_U_13
_atom_site_aniso_U_12
Sb1 0.01196(19) 0.0137(2) 0.01113(19) -0.00068(17) 0.00192(14) -0.00002(17)
Sb2 0.0162(2) 0.0130(2) 0.0161(2) 0.00056(17) 0.00267(16) 0.00058(17)
S1 0.0133(7) 0.0154(7) 0.0121(7) -0.0031(6) 0.0035(5) -0.0023(6)
S2 0.0178(8) 0.0194(8) 0.0156(8) 0.0023(6) 0.0060(6) 0.0052(6)
S3 0.0173(8) 0.0339(10) 0.0154(8) -0.0037(7) 0.0013(6) 0.0100(7)
S4 0.0170(10) 0.0137(10) 0.0112(10) 0.0000 0.0032(8) 0.0000
Ni1 0.0167(6) 0.0183(6) 0.0152(6) -0.0018(5) 0.0034(4) -0.0015(5)
N1 0.020(3) 0.032(3) 0.016(3) -0.003(3) -0.001(2) -0.011(3)
N2 0.016(3) 0.013(3) 0.041(4) -0.003(3) 0.008(3) -0.003(2)
C1 0.043(5) 0.039(5) 0.018(4) 0.010(3) -0.003(3) -0.019(4)
C2 0.019(4) 0.024(4) 0.054(6) 0.010(4) -0.005(4) -0.002(3)
C3 0.028(4) 0.022(4) 0.091(8) -0.017(5) 0.034(5) 0.002(3)
C4 0.038(5) 0.042(5) 0.055(6) -0.030(5) 0.030(5) -0.021(4)
C5 0.033(4) 0.057(6) 0.021(4) -0.017(4) 0.017(3) -0.015(4)

loop_
_atom_type_symbol
_atom_type_scat_dispersion_real
_atom_type_scat_dispersion_imag
_atom_type_scat_Cromer_Mann_a1
_atom_type_scat_Cromer_Mann_b1
_atom_type_scat_Cromer_Mann_a2
_atom_type_scat_Cromer_Mann_b2
_atom_type_scat_Cromer_Mann_a3
_atom_type_scat_Cromer_Mann_b3
_atom_type_scat_Cromer_Mann_a4
_atom_type_scat_Cromer_Mann_b4
_atom_type_scat_Cromer_Mann_c
_atom_type_scat_source
C 0.0033 0.0016 2.3100 20.8439 1.0200 10.2075 1.5886 0.5687 0.8650 51.6512 0.2156 'International Tables Vol C 4.2.6.8 and 6.1.1.4'
H 0.0000 0.0000 0.4930 10.5109 0.3229 26.1257 0.1402 3.1424 0.0408 57.7998 0.0030 'International Tables Vol C 4.2.6.8 and 6.1.1.4'
N 0.0061 0.0033 12.2126 0.0057 3.1322 9.8933 2.0125 28.9975 1.1663 0.5826 -11.5290 'International Tables Vol C 4.2.6.8 and 6.1.1.4'
S 0.1246 0.1234 6.9053 1.4679 5.2034 22.2151 1.4379 0.2536 1.5863 56.1720 0.8669 'International Tables Vol C 4.2.6.8 and 6.1.1.4'
Ni 0.3393 1.1124 12.8376 3.8785 7.2920 0.2565 4.4438 12.1763 2.3800 66.3421 1.0341 'International Tables Vol C 4.2.6.8 and 6.1.1.4'
Sb -0.5866 1.5461 19.6418 5.3034 19.0455 0.4607 5.0371 27.9074 2.6827 75.2825 4.5909 'International Tables Vol C 4.2.6.8 and 6.1.1.4'

loop_
_geom_angle_atom_site_label_1
_geom_angle_site_symmetry_1
_geom_angle_atom_site_label_2
_geom_angle_atom_site_label_3
_geom_angle_site_symmetry_3
_geom_angle
_geom_angle_publ_flag
S1 2_755 Sb1 S1 . 84.01(5) yes
S1 2_755 Sb1 S4 . 171.68(3) yes
S1 . Sb1 S4 . 92.76(5) yes
S1 2_755 Sb1 S2 . 82.69(5) yes
S1 . Sb1 S2 . 95.90(6) yes
S4 . Sb1 S2 . 90.04(5) yes
S1 2_755 Sb2 S3 4_655 176.11(5) yes
S1 2_755 Sb2 S2 . 92.04(5) yes
S3 4_655 Sb2 S2 . 88.33(6) yes
S1 2_755 Sb2 S3 . 89.46(5) yes
S3 4_655 Sb2 S3 . 86.68(6) yes
S2 . Sb2 S3 . 102.20(7) yes
Sb2 2_755 S1 Sb1 . 103.40(6) yes
Sb2 2_755 S1 Sb1 2_755 82.26(4) yes
Sb1 . S1 Sb1 2_755 95.99(5) yes
Sb1 . S4 Sb1 5_755 99.45(8) yes
Sb1 . S2 Sb2 . 102.25(6) yes
Sb2 4_655 S3 Sb2 . 93.32(6) yes
N2 4_645 Ni1 N1 4_645 87.0(3) yes
N2 4_645 Ni1 N1 . 93.0(3) yes
N1 4_645 Ni1 N1 . 179.994 yes
N2 4_645 Ni1 N2 . 179.994 yes
N1 4_645 Ni1 N2 . 93.0(3) yes
N1 . Ni1 N2 . 87.0(3) yes
C5 4_645 N1 Ni1 . 117.8(5) yes
C5 4_645 N1 C1 . 110.9(7) yes
Ni1 . N1 C1 . 107.7(5) yes
C5 4_645 N1 H1 . 106.595 no
Ni1 . N1 H1 . 106.613 no
C1 . N1 H1 . 106.630 no
Ni1 . N2 C3 . 120.9(5) yes
Ni1 . N2 C2 . 107.4(5) yes
C3 . N2 C2 . 109.9(7) yes
Ni1 . N2 H6 . 105.901 no
C3 . N2 H6 . 105.891 no
C2 . N2 H6 . 105.891 no
N1 . C1 C2 . 107.6(6) yes
N1 . C1 H2 . 109.936 no
C2 . C1 H2 . 109.935 no
N1 . C1 H3 . 109.939 no
C2 . C1 H3 . 109.917 no
H2 . C1 H3 . 109.456 no
N2 . C3 C4 . 115.5(7) yes
N2 . C3 H7 . 107.921 no
C4 . C3 H7 . 107.987 no
N2 . C3 H8 . 107.936 no
C4 . C3 H8 . 108.011 no
H7 . C3 H8 . 109.420 no
C1 . C2 N2 . 107.1(6) yes
C1 . C2 H4 . 110.062 no
N2 . C2 H4 . 110.069 no
C1 . C2 H5 . 110.087 no
N2 . C2 H5 . 110.076 no
H4 . C2 H5 . 109.455 no
C3 . C4 C5 . 114.1(7) yes
C3 . C4 H9 . 108.367 no
C5 . C4 H9 . 108.290 no
C3 . C4 H10 . 108.336 no
C5 . C4 H10 . 108.280 no
H9 . C4 H10 . 109.452 no
N1 4_645 C5 C4 . 113.0(7) yes
N1 4_645 C5 H11 . 108.549 no
C4 . C5 H11 . 108.578 no
N1 4_645 C5 H12 . 108.548 no
C4 . C5 H12 . 108.615 no
H11 . C5 H12 . 109.466 no

loop_
_geom_bond_atom_site_label_1
_geom_bond_atom_site_label_2
_geom_bond_site_symmetry_2
_geom_bond_distance
_geom_bond_publ_flag
Sb1 S1 2_755 3.1091(17) yes
Sb1 S1 . 2.4127(16) yes
Sb1 S4 . 2.5155(15) yes
Sb1 S2 . 2.5002(17) yes
Sb2 S1 2_755 2.7324(16) yes
Sb2 S3 4_655 2.7350(17) yes
Sb2 S2 . 2.4487(18) yes
Sb2 S3 . 2.3802(18) yes
Ni1 N2 4_645 1.952(6) yes
Ni1 N1 4_645 1.947(6) yes
Ni1 N1 . 1.947(6) yes
Ni1 N2 . 1.952(6) yes
N1 C5 4_645 1.476(10) yes
N1 C1 . 1.489(11) yes
N1 H1 . 0.850 no
N2 C3 . 1.509(11) yes
N2 C2 . 1.465(11) yes
N2 H6 . 0.850 no
C1 C2 . 1.494(14) yes
C1 H2 . 0.850 no
C1 H3 . 0.850 no
C3 C4 . 1.520(16) yes
C3 H7 . 0.850 no
C3 H8 . 0.850 no
C2 H4 . 0.850 no
C2 H5 . 0.850 no
C4 C5 . 1.473(14) yes
C4 H9 . 0.850 no
C4 H10 . 0.850 no
C5 H11 . 0.850 no
C5 H12 . 0.850 no
